data_2216721
loop_
_publ_author_name
'Kwang-Youn Ko'
'Hoseop Yun'

_publ_section_title
({-})-(1<i>S</i>,4<i>S</i>,6<i>R</i>,8<i>R</i>)-[11,11-Dimethyl-5-(4-tolylsulfonyl)-3-oxa-5-azatricyclo[6.2.1.0^1,6^]undec-4-yl](phenyl)methanone
_journal_coeditor_code PV2042
_journal_issue 12
_journal_name_full 'Acta Crystallographica Section E'
_journal_page_first o4712
_journal_page_last o4712
_journal_paper_doi 10.1107/S1600536807056917
_journal_volume 63
_journal_year 2007
_chemical_formula_iupac 'C25 H29 N O4 S'
_chemical_formula_moiety 'C25 H29 N O4 S'
_chemical_formula_sum 'C25 H29 N O4 S'
_chemical_formula_weight 439.55
_chemical_name_systematic
;
(-)-(1<i>S</i>,4<i>S</i>,6<i>R</i>,8<i>R</i>)-[11,11-Dimethyl-5-(4-\
tolylsulfonyl)-3-oxa-5-azatricyclo[6.2.1.0^1,6^]undec-4-yl](phenyl)methanone
;
_space_group_IT_number 19
_symmetry_cell_setting orthorhombic
_symmetry_space_group_name_Hall 'P 2ac 2ab'
_symmetry_space_group_name_H-M 'P 21 21 21'
_audit_creation_method 'WinGX routine CIF_UPDATE'
_cell_angle_alpha 90
_cell_angle_beta 90
_cell_angle_gamma 90
_cell_formula_units_Z 4
_cell_length_a 6.60966(14)
_cell_length_b 17.0902(4)
_cell_length_c 20.1206(5)
_cell_measurement_reflns_used 19715
_cell_measurement_temperature 295(2)
_cell_measurement_theta_max 27.50
_cell_measurement_theta_min 3.04
_cell_volume 2272.83(9)
_computing_cell_refinement 'RAPID-AUTO (Rigaku, 2005)'
_computing_data_collection 'RAPID-AUTO (Rigaku, 2005)'
_computing_data_reduction 'RAPID-AUTO (Rigaku, 2005)'
_computing_molecular_graphics 'locally modified version of ORTEP (Johnson, 1965)'
_computing_publication_material 'WinGX (Farrugia, 1999)'
_computing_structure_refinement 'SHELXL97 (Sheldrick, 1997)'
_computing_structure_solution 'SHELXS97 (Sheldrick, 1997)'
_diffrn_ambient_temperature 295(2)
_diffrn_measured_fraction_theta_full 0.998
_diffrn_measured_fraction_theta_max 0.998
_diffrn_measurement_device_type 'Rigaku R-axis RAPID'
_diffrn_measurement_method \w
_diffrn_radiation_type MoK\a
_diffrn_radiation_wavelength 0.71073
_diffrn_reflns_av_R_equivalents 0.0187
_diffrn_reflns_limit_h_max 8
_diffrn_reflns_limit_h_min -8
_diffrn_reflns_limit_k_max 22
_diffrn_reflns_limit_k_min -22
_diffrn_reflns_limit_l_max 26
_diffrn_reflns_limit_l_min -26
_diffrn_reflns_number 22149
_diffrn_reflns_theta_full 27.48
_diffrn_reflns_theta_max 27.48
_diffrn_reflns_theta_min 3.13
_diffrn_standards_decay_% 0
_diffrn_standards_interval_count 0
_diffrn_standards_interval_time 0
_diffrn_standards_number 0
_exptl_absorpt_coefficient_mu 0.174
_exptl_absorpt_correction_T_max 0.95
_exptl_absorpt_correction_T_min 0.92
_exptl_absorpt_correction_type numerical
_exptl_absorpt_process_details '(NUMABS; Higashi, 2000)'
_exptl_crystal_colour colourless
_exptl_crystal_density_diffrn 1.285
_exptl_crystal_density_method 'not measured'
_exptl_crystal_description block
_exptl_crystal_F_000 936
_exptl_crystal_size_max 0.48
_exptl_crystal_size_mid 0.29
_exptl_crystal_size_min 0.27
_refine_diff_density_max 0.165
_refine_diff_density_min -0.215
_refine_ls_abs_structure_details 'Flack (1983), 2231 Friedel pairs'
_refine_ls_abs_structure_Flack -0.02(5)
_refine_ls_extinction_coef 0.0102(12)
_refine_ls_extinction_expression Fc^*^=kFc[1+0.001xFc^2^\l^3^/sin(2\q)]^-1/4^
_refine_ls_extinction_method SHELXL
_refine_ls_goodness_of_fit_ref 1.072
_refine_ls_hydrogen_treatment constr
_refine_ls_matrix_type full
_refine_ls_number_parameters 281
_refine_ls_number_reflns 5215
_refine_ls_number_restraints 0
_refine_ls_restrained_S_all 1.072
_refine_ls_R_factor_gt 0.0317
_refine_ls_shift/su_max 0.001
_refine_ls_structure_factor_coef Fsqd
_refine_ls_weighting_details 'calc w=1/[\s^2^(Fo^2^)+(0.0528P)^2^+0.1501P] where P=(Fo^2^+2Fc^2^)/3'
_refine_ls_weighting_scheme calc
_refine_ls_wR_factor_ref 0.0907
_reflns_number_gt 4683
_reflns_number_total 5215
_reflns_threshold_expression I>2\s(I)
_cod_data_source_file pv2042.cif
_cod_data_source_block I
_cod_database_code 2216721
_cod_database_fobs_code 2216721

loop_
_symmetry_equiv_pos_as_xyz
'x, y, z'
'-x+1/2, -y, z+1/2'
'x+1/2, -y+1/2, -z'
'-x, y+1/2, -z+1/2'

loop_
_atom_site_type_symbol
_atom_site_label
_atom_site_fract_x
_atom_site_fract_y
_atom_site_fract_z
_atom_site_U_iso_or_equiv
_atom_site_adp_type
_atom_site_calc_flag
_atom_site_refinement_flags
_atom_site_occupancy
C C1 0.3134(2) 0.13409(7) 0.58801(7) 0.0450(3) Uani d . 1
C C2 0.1345(3) 0.16292(9) 0.54875(8) 0.0560(4) Uani d . 1
H H2A 0.0518 0.1962 0.5768 0.067 Uiso calc R 1
H H2B 0.1820 0.1941 0.5116 0.067 Uiso calc R 1
O O3 0.01302(16) 0.09940(7) 0.52405(5) 0.0558(3) Uani d . 1
C C4 0.1182(2) 0.04754(9) 0.48239(7) 0.0504(3) Uani d . 1
H H4 0.0258 0.0050 0.4703 0.061 Uiso calc R 1
N N5 0.29237(18) 0.01282(7) 0.51794(6) 0.0479(3) Uani d . 1
C C6 0.4313(2) 0.06731(8) 0.55322(7) 0.0450(3) Uani d . 1
H H6 0.5270 0.0898 0.5213 0.054 Uiso calc R 1
C C7 0.5506(2) 0.02914(9) 0.61142(7) 0.0527(3) Uani d . 1
H H7A 0.5003 -0.0230 0.6210 0.063 Uiso calc R 1
H H7B 0.6939 0.0262 0.6014 0.063 Uiso calc R 1
C C8 0.5103(2) 0.08473(9) 0.66919(7) 0.0516(3) Uani d . 1
H H8 0.5457 0.0634 0.7129 0.062 Uiso calc R 1
C C9 0.6132(3) 0.16320(10) 0.65297(10) 0.0651(4) Uani d . 1
H H9A 0.7499 0.1552 0.6367 0.078 Uiso calc R 1
H H9B 0.6176 0.1969 0.6917 0.078 Uiso calc R 1
C C10 0.4763(3) 0.19802(9) 0.59837(9) 0.0605(4) Uani d . 1
H H10A 0.5519 0.2072 0.5578 0.073 Uiso calc R 1
H H10B 0.4157 0.2468 0.6129 0.073 Uiso calc R 1
C C11 0.2829(2) 0.10415(9) 0.66079(7) 0.0486(3) Uani d . 1
C C12 0.2079(3) 0.16776(12) 0.70935(9) 0.0714(5) Uani d . 1
H H12A 0.2919 0.2133 0.7054 0.107 Uiso calc R 1
H H12B 0.2145 0.1482 0.7540 0.107 Uiso calc R 1
H H12C 0.0706 0.1813 0.6988 0.107 Uiso calc R 1
C C13 0.1443(3) 0.03318(10) 0.66924(8) 0.0582(4) Uani d . 1
H H13A 0.1869 -0.0078 0.6397 0.087 Uiso calc R 1
H H13B 0.0076 0.0478 0.6590 0.087 Uiso calc R 1
H H13C 0.1514 0.0149 0.7143 0.087 Uiso calc R 1
C C14 0.1826(2) 0.09002(9) 0.41743(7) 0.0545(4) Uani d . 1
C C15 0.0379(3) 0.09349(8) 0.36117(7) 0.0489(3) Uani d . 1
C C16 -0.1601(3) 0.06745(11) 0.36551(8) 0.0592(4) Uani d . 1
H H16 -0.2083 0.0472 0.4054 0.071 Uiso calc R 1
C C17 -0.2870(3) 0.07141(13) 0.31061(9) 0.0725(5) Uani d . 1
H H17 -0.4197 0.0538 0.3137 0.087 Uiso calc R 1
C C18 -0.2153(4) 0.10165(12) 0.25144(9) 0.0755(6) Uani d . 1
H H18 -0.3003 0.1042 0.2147 0.091 Uiso calc R 1
C C19 -0.0204(4) 0.12783(11) 0.24656(8) 0.0701(5) Uani d . 1
H H19 0.0263 0.1483 0.2066 0.084 Uiso calc R 1
C C20 0.1077(3) 0.12409(9) 0.30086(7) 0.0581(4) Uani d . 1
H H20 0.2402 0.1419 0.2973 0.070 Uiso calc R 1
O O21 0.3472(2) 0.12121(10) 0.41429(7) 0.0874(5) Uani d . 1
S S22 0.39491(7) -0.06417(2) 0.482955(18) 0.05435(11) Uani d . 1
C C23 0.3513(2) -0.14272(8) 0.53849(7) 0.0521(3) Uani d . 1
C C24 0.5074(3) -0.19357(10) 0.55215(8) 0.0642(4) Uani d . 1
H H24 0.6358 -0.1845 0.5349 0.077 Uiso calc R 1
C C25 0.4719(3) -0.25846(10) 0.59190(9) 0.0695(5) Uani d . 1
H H25 0.5774 -0.2929 0.6009 0.083 Uiso calc R 1
C C26 0.2833(4) -0.27289(9) 0.61827(8) 0.0643(5) Uani d . 1
C C27 0.1281(3) -0.22108(11) 0.60438(9) 0.0673(4) Uani d . 1
H H27 0.0001 -0.2299 0.6221 0.081 Uiso calc R 1
C C28 0.1608(3) -0.15594(10) 0.56425(9) 0.0627(4) Uani d . 1
H H28 0.0553 -0.1217 0.5549 0.075 Uiso calc R 1
C C29 0.2471(5) -0.34462(12) 0.66090(10) 0.0911(7) Uani d . 1
H H29A 0.3207 -0.3882 0.6429 0.137 Uiso calc R 1
H H29B 0.1053 -0.3566 0.6614 0.137 Uiso calc R 1
H H29C 0.2926 -0.3345 0.7054 0.137 Uiso calc R 1
O O30 0.6094(2) -0.05411(7) 0.47826(6) 0.0680(3) Uani d . 1
O O31 0.2807(2) -0.07975(7) 0.42374(6) 0.0760(4) Uani d . 1

loop_
_atom_site_aniso_label
_atom_site_aniso_U_11
_atom_site_aniso_U_22
_atom_site_aniso_U_33
_atom_site_aniso_U_12
_atom_site_aniso_U_13
_atom_site_aniso_U_23
C1 0.0484(7) 0.0391(6) 0.0475(7) -0.0035(6) -0.0016(6) 0.0052(5)
C2 0.0596(8) 0.0528(7) 0.0557(8) 0.0078(7) -0.0034(7) 0.0089(6)
O3 0.0467(5) 0.0721(6) 0.0486(5) 0.0003(5) -0.0029(5) 0.0074(5)
C4 0.0527(7) 0.0590(8) 0.0397(6) -0.0107(6) -0.0062(6) 0.0091(6)
N5 0.0543(6) 0.0445(5) 0.0447(6) -0.0056(5) -0.0056(5) 0.0019(5)
C6 0.0463(7) 0.0436(6) 0.0452(7) -0.0051(6) -0.0008(5) 0.0026(6)
C7 0.0500(8) 0.0510(7) 0.0572(8) 0.0025(6) -0.0089(6) -0.0008(6)
C8 0.0512(7) 0.0539(8) 0.0496(7) -0.0037(7) -0.0111(7) 0.0014(6)
C9 0.0574(8) 0.0599(9) 0.0780(11) -0.0131(8) -0.0095(9) -0.0080(8)
C10 0.0675(9) 0.0446(7) 0.0694(9) -0.0134(7) 0.0001(8) 0.0030(7)
C11 0.0512(8) 0.0508(7) 0.0436(7) -0.0032(6) -0.0026(6) 0.0015(6)
C12 0.0711(11) 0.0823(12) 0.0608(10) 0.0077(10) 0.0020(9) -0.0163(9)
C13 0.0557(8) 0.0673(9) 0.0515(8) -0.0116(7) -0.0019(7) 0.0137(7)
C14 0.0589(8) 0.0602(8) 0.0442(7) -0.0082(7) 0.0003(6) 0.0102(6)
C15 0.0652(9) 0.0437(6) 0.0379(6) 0.0062(6) 0.0011(6) 0.0023(5)
C16 0.0640(9) 0.0671(9) 0.0464(7) -0.0005(8) -0.0025(7) 0.0066(7)
C17 0.0685(11) 0.0861(12) 0.0630(10) 0.0053(10) -0.0140(8) 0.0023(10)
C18 0.1007(16) 0.0759(12) 0.0500(9) 0.0165(11) -0.0219(9) -0.0017(8)
C19 0.1109(16) 0.0602(9) 0.0391(7) 0.0084(11) -0.0009(8) 0.0056(7)
C20 0.0801(11) 0.0506(8) 0.0436(7) 0.0040(8) 0.0074(8) 0.0051(6)
O21 0.0723(8) 0.1270(12) 0.0628(7) -0.0363(8) -0.0072(6) 0.0344(8)
S22 0.0704(2) 0.04833(17) 0.04433(18) -0.00821(17) 0.00749(17) -0.00204(15)
C23 0.0670(9) 0.0429(6) 0.0464(7) -0.0056(6) 0.0046(7) -0.0045(5)
C24 0.0772(11) 0.0564(8) 0.0590(9) 0.0054(9) 0.0101(9) -0.0068(7)
C25 0.0982(14) 0.0540(8) 0.0564(9) 0.0145(9) 0.0005(10) -0.0045(7)
C26 0.1053(14) 0.0471(7) 0.0405(7) -0.0112(9) -0.0074(9) -0.0039(6)
C27 0.0756(11) 0.0637(9) 0.0627(10) -0.0199(9) 0.0037(9) 0.0042(8)
C28 0.0663(10) 0.0546(8) 0.0672(10) -0.0070(8) 0.0019(8) 0.0035(7)
C29 0.149(2) 0.0685(11) 0.0560(10) -0.0235(13) -0.0137(13) 0.0144(9)
O30 0.0715(7) 0.0602(6) 0.0722(7) -0.0050(6) 0.0271(6) -0.0032(6)
O31 0.1147(11) 0.0689(7) 0.0443(6) -0.0149(7) -0.0044(6) -0.0066(5)

loop_
_atom_type_symbol
_atom_type_description
_atom_type_scat_dispersion_real
_atom_type_scat_dispersion_imag
_atom_type_scat_source
C C 0.0033 0.0016 'International Tables Vol C Tables 4.2.6.8 and 6.1.1.4'
H H 0 0 'International Tables Vol C Tables 4.2.6.8 and 6.1.1.4'
N N 0.0061 0.0033 'International Tables Vol C Tables 4.2.6.8 and 6.1.1.4'
O O 0.0106 0.006 'International Tables Vol C Tables 4.2.6.8 and 6.1.1.4'
S S 0.1246 0.1234 'International Tables Vol C Tables 4.2.6.8 and 6.1.1.4'

loop_
_geom_angle_atom_site_label_1
_geom_angle_atom_site_label_2
_geom_angle_atom_site_label_3
_geom_angle
C2 C1 C10 112.72(12)
C2 C1 C6 113.53(12)
C10 C1 C6 103.33(12)
C2 C1 C11 119.81(13)
C10 C1 C11 101.22(12)
C6 C1 C11 104.29(11)
O3 C2 C1 111.89(12)
O3 C2 H2A 109.2
C1 C2 H2A 109.2
O3 C2 H2B 109.2
C1 C2 H2B 109.2
H2A C2 H2B 107.9
C4 O3 C2 113.96(12)
O3 C4 N5 110.48(11)
O3 C4 C14 110.04(12)
N5 C4 C14 112.39(12)
O3 C4 H4 107.9
N5 C4 H4 107.9
C14 C4 H4 107.9
C4 N5 C6 117.38(11)
C4 N5 S22 115.86(10)
C6 N5 S22 116.87(10)
N5 C6 C1 111.46(11)
N5 C6 C7 114.18(11)
C1 C6 C7 102.94(11)
N5 C6 H6 109.3
C1 C6 H6 109.3
C7 C6 H6 109.3
C8 C7 C6 102.95(12)
C8 C7 H7A 111.2
C6 C7 H7A 111.2
C8 C7 H7B 111.2
C6 C7 H7B 111.2
H7A C7 H7B 109.1
C7 C8 C9 107.70(14)
C7 C8 C11 102.69(12)
C9 C8 C11 102.68(13)
C7 C8 H8 114.2
C9 C8 H8 114.2
C11 C8 H8 114.2
C8 C9 C10 103.16(13)
C8 C9 H9A 111.1
C10 C9 H9A 111.1
C8 C9 H9B 111.1
C10 C9 H9B 111.1
H9A C9 H9B 109.1
C9 C10 C1 103.40(12)
C9 C10 H10A 111.1
C1 C10 H10A 111.1
C9 C10 H10B 111.1
C1 C10 H10B 111.1
H10A C10 H10B 109.0
C13 C11 C12 107.21(14)
C13 C11 C8 113.53(13)
C12 C11 C8 113.17(13)
C13 C11 C1 116.15(12)
C12 C11 C1 113.80(13)
C8 C11 C1 92.70(11)
C11 C12 H12A 109.5
C11 C12 H12B 109.5
H12A C12 H12B 109.5
C11 C12 H12C 109.5
H12A C12 H12C 109.5
H12B C12 H12C 109.5
C11 C13 H13A 109.5
C11 C13 H13B 109.5
H13A C13 H13B 109.5
C11 C13 H13C 109.5
H13A C13 H13C 109.5
H13B C13 H13C 109.5
O21 C14 C15 121.40(14)
O21 C14 C4 119.64(14)
C15 C14 C4 118.94(13)
C16 C15 C20 119.11(15)
C16 C15 C14 123.25(13)
C20 C15 C14 117.63(15)
C15 C16 C17 120.31(16)
C15 C16 H16 119.8
C17 C16 H16 119.8
C18 C17 C16 119.8(2)
C18 C17 H17 120.1
C16 C17 H17 120.1
C19 C18 C17 120.49(18)
C19 C18 H18 119.8
C17 C18 H18 119.8
C18 C19 C20 120.31(17)
C18 C19 H19 119.8
C20 C19 H19 119.8
C19 C20 C15 119.99(18)
C19 C20 H20 120.0
C15 C20 H20 120.0
O30 S22 O31 119.23(9)
O30 S22 N5 109.97(7)
O31 S22 N5 106.74(8)
O30 S22 C23 107.11(8)
O31 S22 C23 107.31(7)
N5 S22 C23 105.68(7)
C24 C23 C28 120.36(15)
C24 C23 S22 118.84(13)
C28 C23 S22 120.66(13)
C23 C24 C25 119.52(18)
C23 C24 H24 120.2
C25 C24 H24 120.2
C26 C25 C24 121.23(18)
C26 C25 H25 119.4
C24 C25 H25 119.4
C25 C26 C27 118.60(16)
C25 C26 C29 120.4(2)
C27 C26 C29 121.0(2)
C26 C27 C28 120.90(18)
C26 C27 H27 119.6
C28 C27 H27 119.6
C23 C28 C27 119.39(17)
C23 C28 H28 120.3
C27 C28 H28 120.3
C26 C29 H29A 109.5
C26 C29 H29B 109.5
H29A C29 H29B 109.5
C26 C29 H29C 109.5
H29A C29 H29C 109.5
H29B C29 H29C 109.5

loop_
_geom_bond_atom_site_label_1
_geom_bond_atom_site_label_2
_geom_bond_distance
C1 C2 1.505(2)
C1 C10 1.548(2)
C1 C6 1.549(2)
C1 C11 1.5641(19)
C2 O3 1.439(2)
C2 H2A 0.9700
C2 H2B 0.9700
O3 C4 1.4042(19)
C4 N5 1.4794(19)
C4 C14 1.5545(19)
C4 H4 0.9800
N5 C6 1.4882(17)
N5 S22 1.6389(13)
C6 C7 1.5549(19)
C6 H6 0.9800
C7 C8 1.525(2)
C7 H7A 0.9700
C7 H7B 0.9700
C8 C9 1.539(2)
C8 C11 1.549(2)
C8 H8 0.9800
C9 C10 1.543(3)
C9 H9A 0.9700
C9 H9B 0.9700
C10 H10A 0.9700
C10 H10B 0.9700
C11 C13 1.529(2)
C11 C12 1.543(2)
C12 H12A 0.9600
C12 H12B 0.9600
C12 H12C 0.9600
C13 H13A 0.9600
C13 H13B 0.9600
C13 H13C 0.9600
C14 O21 1.213(2)
C14 C15 1.483(2)
C15 C16 1.385(2)
C15 C20 1.400(2)
C16 C17 1.389(2)
C16 H16 0.9300
C17 C18 1.381(3)
C17 H17 0.9300
C18 C19 1.367(3)
C18 H18 0.9300
C19 C20 1.384(3)
C19 H19 0.9300
C20 H20 0.9300
S22 O30 1.4310(13)
S22 O31 1.4352(13)
S22 C23 1.7703(15)
C23 C24 1.377(3)
C23 C28 1.380(2)
C24 C25 1.387(3)
C24 H24 0.9300
C25 C26 1.377(3)
C25 H25 0.9300
C26 C27 1.384(3)
C26 C29 1.515(2)
C27 C28 1.392(2)
C27 H27 0.9300
C28 H28 0.9300
C29 H29A 0.9600
C29 H29B 0.9600
C29 H29C 0.9600

loop_
_geom_torsion_atom_site_label_1
_geom_torsion_atom_site_label_2
_geom_torsion_atom_site_label_3
_geom_torsion_atom_site_label_4
_geom_torsion
C4 O3 C2 C1 -59.24(16)
C4 N5 C6 C1 39.60(16)
O3 C4 C14 O21 92.0(2)

loop_
_cod_related_entry_id
_cod_related_entry_database
_cod_related_entry_code
1 ChemSpider 21196283
